data_1505467
loop_
_publ_author_name
'Matsumoto, Kouzou'
'Kannami, Masaki'
'Inokuchi, Daisuke'
'Kurata, Hiroyuki'
'Kawase, Takeshi'
'Oda, Masaji'

_publ_section_title
;
 Tetrakis(4-pyridyl)methane: synthesis, properties, and a diamondoid
 network structure of its silver(I) complex.
;
_journal_issue 15
_journal_name_full 'Organic letters'
_journal_page_first 2903
_journal_page_last 2906
_journal_paper_doi 10.1021/ol071189n
_journal_volume 9
_journal_year 2007
_chemical_formula_moiety 'C21 H16 N4 '
_chemical_formula_sum 'C21 H16 N4'
_chemical_formula_weight 324.38
_space_group_IT_number 2
_symmetry_cell_setting triclinic
_symmetry_Int_Tables_number 2
_symmetry_space_group_name_Hall '-P 1'
_symmetry_space_group_name_H-M 'P -1'
_cell_angle_alpha 78.64(8)
_cell_angle_beta 76.36(8)
_cell_angle_gamma 65.54(8)
_cell_formula_units_Z 2
_cell_length_a 7.113(7)
_cell_length_b 8.547(9)
_cell_length_c 14.99(1)
_cell_measurement_reflns_used 6080
_cell_measurement_temperature 200.2
_cell_measurement_theta_max 27.6
_cell_measurement_theta_min 3.1
_cell_volume 801.0(14)
_computing_cell_refinement PROCESS-AUTO
_computing_data_collection PROCESS-AUTO
_computing_data_reduction 'teXsan Ver. 1.11'
_computing_publication_material 'teXsan Ver. 1.11'
_computing_structure_refinement SHELXL97
_computing_structure_solution SHELXS86
_diffrn_detector_area_resol_mean 10.00
_diffrn_measurement_device_type 'Rigaku RAXIS-RAPID Imaging Plate'
_diffrn_measurement_method \w
_diffrn_radiation_type 'Mo K\a'
_diffrn_radiation_wavelength 0.7107
_diffrn_reflns_av_R_equivalents 0.033
_diffrn_reflns_limit_h_max 9
_diffrn_reflns_limit_h_min -9
_diffrn_reflns_limit_k_max 11
_diffrn_reflns_limit_k_min -11
_diffrn_reflns_limit_l_max 19
_diffrn_reflns_limit_l_min -19
_diffrn_reflns_number 7980
_diffrn_reflns_theta_max 27.49
_exptl_absorpt_coefficient_mu 0.082
_exptl_absorpt_correction_type none
_exptl_crystal_colour colorless
_exptl_crystal_density_diffrn 1.344
_exptl_crystal_density_method 'not measured'
_exptl_crystal_description prism
_exptl_crystal_size_max 0.300
_exptl_crystal_size_mid 0.300
_exptl_crystal_size_min 0.300
_refine_diff_density_max 0.40
_refine_diff_density_min -0.37
_refine_ls_extinction_coef 0.0000
_refine_ls_extinction_expression Fc^*^=kFc[1+0.001xFc^2^\l^3^/sin(2\q)]^-1/4^
_refine_ls_extinction_method SHELXL
_refine_ls_goodness_of_fit_ref 0.903
_refine_ls_hydrogen_treatment noref
_refine_ls_number_parameters 226
_refine_ls_number_reflns 2418
_refine_ls_R_factor_gt 0.0440
_refine_ls_shift/su_max -0.0010
_refine_ls_structure_factor_coef Fsqd
_refine_ls_weighting_details 'w = 1/[\s^2^(Fo^2^) + (0.0773P)^2^+0.0000P] where P=(Fo^2^+2Fc^2^)/3'
_refine_ls_weighting_scheme calc
_refine_ls_wR_factor_ref 0.1222
_reflns_number_gt 2418
_reflns_number_total 3661
_reflns_threshold_expression >2.0sigma(I)
_cod_data_source_file ol071189n-file001.cif
_cod_data_source_block kannami
_cod_original_cell_volume 801(5)
_cod_original_sg_symbol_H-M 'P -1         '
_cod_original_formula_sum 'C21 H16 N4 '
_cod_database_code 1505467

loop_
_symmetry_equiv_pos_as_xyz
x,y,z
-x,-y,-z

loop_
_atom_site_label
_atom_site_type_symbol
_atom_site_fract_x
_atom_site_fract_y
_atom_site_fract_z
_atom_site_U_iso_or_equiv
_atom_site_adp_type
_atom_site_occupancy
_atom_site_calc_flag
N(1) N 0.0729(2) -0.6870(2) 0.7864(1) 0.0476(4) Uani 1.00 d
N(2) N 0.5291(2) -0.2428(2) 0.9768(1) 0.0476(4) Uani 1.00 d
N(3) N 0.7631(2) -0.2572(2) 0.5231(1) 0.0477(4) Uani 1.00 d
N(4) N -0.3274(2) 0.1869(2) 0.7134(1) 0.0472(4) Uani 1.00 d
C(1) C 0.2537(2) -0.2501(2) 0.74994(9) 0.0257(3) Uani 1.00 d
C(2) C 0.1483(3) -0.6575(2) 0.8505(1) 0.0403(4) Uani 1.00 d
C(3) C 0.2112(2) -0.5226(2) 0.8430(1) 0.0339(3) Uani 1.00 d
C(4) C 0.1950(2) -0.4077(2) 0.76435(9) 0.0265(3) Uani 1.00 d
C(5) C 0.1105(2) -0.4345(2) 0.6974(1) 0.0349(3) Uani 1.00 d
C(6) C 0.0560(3) -0.5744(2) 0.7106(1) 0.0444(4) Uani 1.00 d
C(7) C 0.6126(2) -0.3683(2) 0.9233(1) 0.0420(4) Uani 1.00 d
C(8) C 0.5283(2) -0.3747(2) 0.8514(1) 0.0349(3) Uani 1.00 d
C(9) C 0.3411(2) -0.2437(2) 0.83282(9) 0.0275(3) Uani 1.00 d
C(10) C 0.2526(3) -0.1123(2) 0.8878(1) 0.0364(3) Uani 1.00 d
C(11) C 0.3511(3) -0.1178(2) 0.9582(1) 0.0479(4) Uani 1.00 d
C(12) C 0.6912(3) -0.3819(2) 0.5419(1) 0.0473(4) Uani 1.00 d
C(13) C 0.5284(2) -0.3874(2) 0.6121(1) 0.0367(3) Uani 1.00 d
C(14) C 0.4299(2) -0.2558(2) 0.66733(9) 0.0275(3) Uani 1.00 d
C(15) C 0.5052(2) -0.1252(2) 0.6485(1) 0.0350(3) Uani 1.00 d
C(16) C 0.6677(3) -0.1315(2) 0.5769(1) 0.0418(4) Uani 1.00 d
C(17) C -0.3076(2) 0.0743(2) 0.7895(1) 0.0449(4) Uani 1.00 d
C(18) C -0.1267(2) -0.0654(2) 0.8025(1) 0.0353(3) Uani 1.00 d
C(19) C 0.0512(2) -0.0922(2) 0.73573(9) 0.0267(3) Uani 1.00 d
C(20) C 0.0320(2) 0.0226(2) 0.6570(1) 0.0338(3) Uani 1.00 d
C(21) C -0.1588(3) 0.1576(2) 0.6495(1) 0.0402(4) Uani 1.00 d
H(1) H 0.1566 -0.7330 0.9078 0.0473 Uiso 1.00 calc
H(2) H 0.2686 -0.5107 0.8918 0.0409 Uiso 1.00 calc
H(3) H 0.0899 -0.3548 0.6416 0.0434 Uiso 1.00 calc
H(4) H 0.0039 -0.5951 0.6619 0.0535 Uiso 1.00 calc
H(5) H 0.7427 -0.4628 0.9365 0.0512 Uiso 1.00 calc
H(6) H 0.5985 -0.4696 0.8138 0.0421 Uiso 1.00 calc
H(7) H 0.1237 -0.0179 0.8771 0.0436 Uiso 1.00 calc
H(8) H 0.2861 -0.0237 0.9964 0.0543 Uiso 1.00 calc
H(9) H 0.7587 -0.4760 0.5040 0.0534 Uiso 1.00 calc
H(10) H 0.4827 -0.4819 0.6231 0.0439 Uiso 1.00 calc
H(11) H 0.4447 -0.0312 0.6858 0.0434 Uiso 1.00 calc
H(12) H 0.7208 -0.0397 0.5637 0.0505 Uiso 1.00 calc
H(13) H -0.4284 0.0916 0.8378 0.0535 Uiso 1.00 calc
H(14) H -0.1220 -0.1442 0.8584 0.0418 Uiso 1.00 calc
H(15) H 0.1514 0.0092 0.6076 0.0393 Uiso 1.00 calc
H(16) H -0.1672 0.2318 0.5914 0.0474 Uiso 1.00 calc

loop_
_atom_site_aniso_label
_atom_site_aniso_U_11
_atom_site_aniso_U_22
_atom_site_aniso_U_33
_atom_site_aniso_U_12
_atom_site_aniso_U_13
_atom_site_aniso_U_23
N(1) 0.0513(8) 0.0362(8) 0.0632(10) -0.0234(6) -0.0137(8) -0.0043(7)
N(2) 0.0586(9) 0.0567(9) 0.0371(7) -0.0270(7) -0.0194(7) -0.0021(7)
N(3) 0.0417(8) 0.0564(9) 0.0382(7) -0.0199(7) 0.0050(6) -0.0025(7)
N(4) 0.0358(7) 0.0364(8) 0.0625(10) -0.0066(6) -0.0107(7) -0.0040(7)
C(1) 0.0278(6) 0.0248(6) 0.0249(6) -0.0104(5) -0.0034(5) -0.0044(5)
C(2) 0.0462(9) 0.0290(8) 0.0457(9) -0.0175(7) -0.0075(7) 0.0024(7)
C(3) 0.0368(7) 0.0312(8) 0.0341(7) -0.0140(6) -0.0069(6) -0.0017(6)
C(4) 0.0242(6) 0.0230(7) 0.0303(7) -0.0074(5) -0.0024(5) -0.0055(5)
C(5) 0.0391(8) 0.0310(8) 0.0380(8) -0.0140(6) -0.0121(7) -0.0031(6)
C(6) 0.0496(9) 0.0416(9) 0.0525(10) -0.0225(8) -0.0172(8) -0.0073(8)
C(7) 0.0361(8) 0.053(1) 0.0379(8) -0.0173(7) -0.0129(7) 0.0016(8)
C(8) 0.0299(7) 0.0412(8) 0.0320(7) -0.0119(6) -0.0047(6) -0.0053(6)
C(9) 0.0311(7) 0.0303(7) 0.0245(6) -0.0163(6) -0.0041(5) -0.0015(5)
C(10) 0.0464(8) 0.0323(8) 0.0323(8) -0.0139(6) -0.0107(7) -0.0056(6)
C(11) 0.070(1) 0.0429(9) 0.0376(9) -0.0216(9) -0.0176(9) -0.0093(7)
C(12) 0.0496(10) 0.0418(9) 0.0376(9) -0.0113(8) 0.0076(8) -0.0082(7)
C(13) 0.0399(8) 0.0320(8) 0.0327(8) -0.0118(6) 0.0012(6) -0.0050(6)
C(14) 0.0267(6) 0.0304(7) 0.0243(6) -0.0100(5) -0.0059(5) -0.0012(6)
C(15) 0.0379(8) 0.0407(8) 0.0320(7) -0.0207(7) -0.0046(6) -0.0055(6)
C(16) 0.0412(8) 0.053(1) 0.0375(8) -0.0283(8) -0.0049(7) 0.0008(8)
C(17) 0.0318(8) 0.0413(9) 0.054(1) -0.0101(7) 0.0008(7) -0.0068(8)
C(18) 0.0327(7) 0.0325(8) 0.0378(8) -0.0121(6) -0.0027(6) -0.0028(6)
C(19) 0.0296(7) 0.0239(7) 0.0302(7) -0.0117(5) -0.0060(6) -0.0064(5)
C(20) 0.0356(7) 0.0317(8) 0.0336(7) -0.0130(6) -0.0068(6) -0.0018(6)
C(21) 0.0420(8) 0.0298(8) 0.0451(9) -0.0091(6) -0.0152(7) 0.0026(7)

loop_
_atom_type_symbol
_atom_type_description
_atom_type_scat_dispersion_real
_atom_type_scat_dispersion_imag
_atom_type_scat_source
C C 0.003 0.002
;International Tables for Crystallography
(1992, Vol. C, Tables 4.2.6.8 and 6.1.1.4)
;
H H 0.000 0.000
;International Tables for Crystallography
(1992, Vol. C, Table 6.1.1.4)
;
N N 0.006 0.003
;International Tables for Crystallography
(1992, Vol. C, Tables 4.2.6.8 and 6.1.1.4)
;

loop_
_geom_angle_atom_site_label_1
_geom_angle_atom_site_label_2
_geom_angle_atom_site_label_3
_geom_angle
_geom_angle_publ_flag
C(2) N(1) C(6) 115.7(2) yes
C(7) N(2) C(11) 115.8(2) yes
C(12) N(3) C(16) 115.5(2) yes
C(17) N(4) C(21) 115.7(1) yes
C(4) C(1) C(9) 110.9(1) yes
C(4) C(1) C(14) 112.6(1) yes
C(4) C(1) C(19) 105.6(1) yes
C(9) C(1) C(14) 104.4(1) yes
C(9) C(1) C(19) 112.4(1) yes
C(14) C(1) C(19) 111.1(1) yes
N(1) C(2) C(3) 124.5(2) yes
C(2) C(3) C(4) 119.5(2) yes
C(1) C(4) C(3) 123.8(2) yes
C(1) C(4) C(5) 119.5(1) yes
C(3) C(4) C(5) 116.6(2) yes
C(4) C(5) C(6) 119.6(1) yes
N(1) C(6) C(5) 124.0(2) yes
N(2) C(7) C(8) 124.4(1) yes
C(7) C(8) C(9) 119.4(1) yes
C(1) C(9) C(8) 118.5(1) yes
C(1) C(9) C(10) 124.5(1) yes
C(8) C(9) C(10) 116.9(2) yes
C(9) C(10) C(11) 119.1(1) yes
N(2) C(11) C(10) 124.4(2) yes
N(3) C(12) C(13) 124.6(2) yes
C(12) C(13) C(14) 119.4(2) yes
C(1) C(14) C(13) 124.6(2) yes
C(1) C(14) C(15) 118.9(1) yes
C(13) C(14) C(15) 116.4(1) yes
C(14) C(15) C(16) 119.7(2) yes
N(3) C(16) C(15) 124.4(2) yes
N(4) C(17) C(18) 123.9(1) yes
C(17) C(18) C(19) 119.8(1) yes
C(1) C(19) C(18) 119.8(1) yes
C(1) C(19) C(20) 123.5(1) yes
C(18) C(19) C(20) 116.7(1) yes
C(19) C(20) C(21) 119.2(1) yes
N(4) C(21) C(20) 124.7(2) yes

loop_
_geom_bond_atom_site_label_1
_geom_bond_atom_site_label_2
_geom_bond_distance
_geom_bond_publ_flag
N(1) C(2) 1.314(3) yes
N(1) C(6) 1.331(2) yes
N(2) C(7) 1.317(3) yes
N(2) C(11) 1.323(2) yes
N(3) C(12) 1.319(3) yes
N(3) C(16) 1.321(2) yes
N(4) C(17) 1.334(2) yes
N(4) C(21) 1.313(2) yes
C(1) C(4) 1.531(2) yes
C(1) C(9) 1.534(2) yes
C(1) C(14) 1.533(2) yes
C(1) C(19) 1.537(2) yes
C(2) C(3) 1.376(3) yes
C(3) C(4) 1.372(2) yes
C(4) C(5) 1.382(3) yes
C(5) C(6) 1.369(3) yes
C(7) C(8) 1.371(3) yes
C(8) C(9) 1.387(2) yes
C(9) C(10) 1.368(2) yes
C(10) C(11) 1.382(3) yes
C(12) C(13) 1.380(2) yes
C(13) C(14) 1.372(2) yes
C(14) C(15) 1.383(3) yes
C(15) C(16) 1.371(2) yes
C(17) C(18) 1.369(2) yes
C(18) C(19) 1.381(2) yes
C(19) C(20) 1.373(2) yes
C(20) C(21) 1.382(2) yes

loop_
_geom_contact_atom_site_label_1
_geom_contact_atom_site_label_2
_geom_contact_distance
_geom_contact_site_symmetry_2
N(1) C(10) 3.471(2) 1_545
N(1) C(20) 3.574(3) 1_545
N(2) C(3) 3.447(2) 2_647
N(3) C(20) 3.445(2) 2_656
N(4) C(13) 3.473(2) 1_465
N(4) C(3) 3.585(2) 1_465
C(2) C(17) 3.589(3) 1_645
C(2) C(10) 3.595(3) 1_545
C(6) C(21) 3.579(3) 1_545
C(7) C(7) 3.484(4) 2_647
C(13) C(21) 3.599(2) 1_645
C(16) C(16) 3.489(3) 2_656

loop_
_geom_torsion_atom_site_label_1
_geom_torsion_atom_site_label_2
_geom_torsion_atom_site_label_3
_geom_torsion_atom_site_label_4
_geom_torsion
_geom_torsion_publ_flag
N(1) C(2) C(3) C(4) 0.5(2) yes
N(1) C(6) C(5) C(4) 2.2(2) yes
N(2) C(7) C(8) C(9) -1.0(3) yes
N(2) C(11) C(10) C(9) 0.4(3) yes
N(3) C(12) C(13) C(14) 0.3(3) yes
N(3) C(16) C(15) C(14) -0.7(3) yes
N(4) C(17) C(18) C(19) 2.3(3) yes
N(4) C(21) C(20) C(19) 0.6(3) yes
C(1) C(4) C(3) C(2) 178.0(1) yes
C(1) C(4) C(5) C(6) -179.4(1) yes
C(1) C(9) C(8) C(7) 177.8(1) yes
C(1) C(9) C(10) C(11) -177.3(2) yes
C(1) C(14) C(13) C(12) -177.3(1) yes
C(1) C(14) C(15) C(16) 177.7(1) yes
C(1) C(19) C(18) C(17) -179.4(2) yes
C(1) C(19) C(20) C(21) 177.9(2) yes
C(2) N(1) C(6) C(5) -0.4(2) yes
C(2) C(3) C(4) C(5) 1.3(2) yes
C(3) C(2) N(1) C(6) -0.9(2) yes
C(3) C(4) C(1) C(9) 2.5(2) yes
C(3) C(4) C(1) C(14) 119.2(1) yes
C(3) C(4) C(1) C(19) -119.4(1) yes
C(3) C(4) C(5) C(6) -2.5(2) yes
C(4) C(1) C(9) C(8) 64.7(2) yes
C(4) C(1) C(9) C(10) -118.8(2) yes
C(4) C(1) C(14) C(13) -0.8(2) yes
C(4) C(1) C(14) C(15) -177.3(1) yes
C(4) C(1) C(19) C(18) 56.9(2) yes
C(4) C(1) C(19) C(20) -119.8(2) yes
C(5) C(4) C(1) C(9) 179.1(1) yes
C(5) C(4) C(1) C(14) -64.2(2) yes
C(5) C(4) C(1) C(19) 57.2(1) yes
C(7) N(2) C(11) C(10) -0.3(3) yes
C(7) C(8) C(9) C(10) 1.0(2) yes
C(8) C(7) N(2) C(11) 0.6(3) yes
C(8) C(9) C(1) C(14) -56.9(2) yes
C(8) C(9) C(1) C(19) -177.4(1) yes
C(8) C(9) C(10) C(11) -0.7(2) yes
C(9) C(1) C(14) C(13) 119.7(2) yes
C(9) C(1) C(14) C(15) -56.8(1) yes
C(9) C(1) C(19) C(18) -64.1(2) yes
C(9) C(1) C(19) C(20) 119.2(2) yes
C(10) C(9) C(1) C(14) 119.6(2) yes
C(10) C(9) C(1) C(19) -0.9(2) yes
C(12) N(3) C(16) C(15) 0.3(3) yes
C(12) C(13) C(14) C(15) -0.7(2) yes
C(13) C(12) N(3) C(16) 0.0(3) yes
C(13) C(14) C(1) C(19) -118.9(2) yes
C(13) C(14) C(15) C(16) 0.9(2) yes
C(14) C(1) C(19) C(18) 179.3(2) yes
C(14) C(1) C(19) C(20) 2.6(2) yes
C(15) C(14) C(1) C(19) 64.5(2) yes
C(17) N(4) C(21) C(20) -0.9(3) yes
C(17) C(18) C(19) C(20) -2.5(3) yes
C(18) C(17) N(4) C(21) -0.6(3) yes
C(18) C(19) C(20) C(21) 1.1(3) yes
C(18) C(19) C(20) C(21) 1.1(3) yes

loop_
_cod_related_entry_id
_cod_related_entry_database
_cod_related_entry_code
1 ChemSpider 26669159
